data_2013791
loop_
_publ_author_name
'Bruce, Michael I'
'Head, Nicholas J.'
'Skelton, Brian W.'
'White, Allan H.  '

_publ_section_title
;
 1,4-Diethynyl-2,5-dimethoxybenzene at <i>ca</i> 150 K
;
_journal_issue 1
_journal_name_full 'Acta Crystallographica Section C'
_journal_page_first o60
_journal_page_last o61
_journal_paper_doi 10.1107/S0108270103027124
_journal_volume 60
_journal_year 2004
_chemical_formula_iupac 'C12 H10 O2'
_chemical_formula_moiety 'C12 H10 O2'
_chemical_formula_sum 'C12 H10 O2'
_chemical_formula_weight 186.21
_space_group_IT_number 14
_symmetry_cell_setting monoclinic
_symmetry_space_group_name_Hall '-P 2ybc'
_symmetry_space_group_name_H-M 'P 1 21/c 1'
_atom_sites_solution_hydrogens difmap
_atom_sites_solution_primary direct
_atom_sites_solution_secondary difmap
_cell_angle_alpha 90.00000
_cell_angle_beta 106.710(2)
_cell_angle_gamma 90.00000
_cell_formula_units_Z 2
_cell_length_a 9.1110(10)
_cell_length_b 5.9921(7)
_cell_length_c 9.4080(10)
_cell_measurement_reflns_used 3004
_cell_measurement_temperature 150(2)
_cell_measurement_theta_max 34.6
_cell_measurement_theta_min 2.8
_cell_volume 491.93(9)
_computing_cell_refinement 'SAINT (Siemens, 1995)'
_computing_data_collection 'SMART (Siemens, 1995)'
_computing_data_reduction 'Xtal3.5 (Hall et al., 1995)'
_computing_molecular_graphics Xtal3.5
_computing_publication_material 'BONDLA and CIFIO in Xtal3.5'
_computing_structure_refinement 'CRYLSQ in Xtal3.5'
_computing_structure_solution Xtal3.5
_diffrn_ambient_temperature 150(2)
_diffrn_measured_fraction_theta_full 1.0
_diffrn_measured_fraction_theta_max 1.0
_diffrn_measurement_device_type 'Bruker SMART CCD'
_diffrn_measurement_method \w
_diffrn_radiation_monochromator graphite
_diffrn_radiation_source 'sealed tube'
_diffrn_radiation_type 'Mo K\a'
_diffrn_radiation_wavelength .71073
_diffrn_reflns_av_R_equivalents .025
_diffrn_reflns_av_sigmaI/netI .06
_diffrn_reflns_limit_h_max 14
_diffrn_reflns_limit_h_min -15
_diffrn_reflns_limit_k_max 10
_diffrn_reflns_limit_k_min -10
_diffrn_reflns_limit_l_max 16
_diffrn_reflns_limit_l_min -16
_diffrn_reflns_number 10271
_diffrn_reflns_theta_full 37.4
_diffrn_reflns_theta_max 37.4
_diffrn_reflns_theta_min 2.33
_diffrn_standards_decay_% 0
_diffrn_standards_number 0
_exptl_absorpt_coefficient_mu .085
_exptl_absorpt_correction_T_max .93
_exptl_absorpt_correction_T_min .77
_exptl_absorpt_correction_type multi-scan
_exptl_absorpt_process_details '(SADABS; Sheldrick, 1996)'
_exptl_crystal_colour colourless
_exptl_crystal_density_diffrn 1.257
_exptl_crystal_density_method 'not measured'
_exptl_crystal_description plate
_exptl_crystal_F_000 196
_exptl_crystal_size_max .35
_exptl_crystal_size_mid .16
_exptl_crystal_size_min .08
_refine_diff_density_max .527
_refine_diff_density_min -.206
_refine_ls_extinction_method none
_refine_ls_goodness_of_fit_all 1.032
_refine_ls_goodness_of_fit_ref 1.106
_refine_ls_hydrogen_treatment refall
_refine_ls_matrix_type full
_refine_ls_number_constraints 0
_refine_ls_number_parameters 84
_refine_ls_number_reflns 1957
_refine_ls_number_restraints 0
_refine_ls_R_factor_all .062
_refine_ls_R_factor_gt .044
_refine_ls_shift/su_max .005
_refine_ls_shift/su_mean .001
_refine_ls_structure_factor_coef F
_refine_ls_weighting_details 'w = 1/[\s^2^(F) + 0.0003F^2^]'
_refine_ls_weighting_scheme calc
_refine_ls_wR_factor_all .054
_refine_ls_wR_factor_ref .05
_reflns_number_gt 1957
_reflns_number_total 2574
_reflns_threshold_expression I>2\s(I)
_cod_data_source_file gd1290.cif
_cod_data_source_block I
_cod_original_sg_symbol_Hall '-p 2ybc'
_cod_original_sg_symbol_H-M 'P 21/c'
_cod_database_code 2013791
_cod_database_fobs_code 2013791

loop_
_symmetry_equiv_pos_as_xyz
+x,+y,+z
-x,1/2+y,1/2-z
-x,-y,-z
+x,1/2-y,1/2+z

loop_
_atom_site_label
_atom_site_fract_x
_atom_site_fract_y
_atom_site_fract_z
_atom_site_U_iso_or_equiv
_atom_site_adp_type
_atom_site_calc_flag
_atom_site_calc_attached_atom
_atom_site_occupancy
_atom_site_disorder_assembly
_atom_site_disorder_group
C1 .12902(9) .11388(15) .08619(9) .0184(3) Uani ? ? 1.00000 ? ?
C11 .26167(10) .22987(15) .17564(10) .0206(3) Uani ? ? 1.00000 ? ?
C12 .37230(11) .32442(18) .25064(11) .0253(4) Uani ? ? 1.00000 ? ?
C2 .14706(9) -.07129(15) .00091(9) .0185(3) Uani ? ? 1.00000 ? ?
O2 .29445(7) -.12925(12) .01094(7) .0232(3) Uani ? ? 1.00000 ? ?
C21 .31587(11) -.30991(18) -.08093(11) .0251(4) Uani ? ? 1.00000 ? ?
C3 .01834(9) -.18351(15) -.08506(9) .0199(3) Uani ? ? 1.00000 ? ?
H12 .4603(18) .398(3) .3090(17) .043(4) Uiso ? ? 1.00000 ? ?
H21a .4284(16) -.323(2) -.0608(15) .032(3) Uiso ? ? 1.00000 ? ?
H21b .2691(16) -.275(2) -.1866(15) .030(3) Uiso ? ? 1.00000 ? ?
H21c .2737(14) -.450(2) -.0564(14) .028(3) Uiso ? ? 1.00000 ? ?
H3 .0288(14) -.312(2) -.1451(14) .025(3) Uiso ? ? 1.00000 ? ?

loop_
_atom_site_aniso_label
_atom_site_aniso_U_11
_atom_site_aniso_U_22
_atom_site_aniso_U_33
_atom_site_aniso_U_12
_atom_site_aniso_U_13
_atom_site_aniso_U_23
C1 .0136(3) .0204(4) .0185(3) .0000(3) .0003(2) -.0007(3)
C11 .0168(3) .0220(4) .0214(4) .0011(3) .0028(3) -.0002(3)
C12 .0189(4) .0276(4) .0266(4) -.0024(3) .0020(3) -.0029(3)
C2 .0125(3) .0219(4) .0190(3) .0020(3) .0011(2) .0000(3)
O2 .0132(2) .0290(3) .0250(3) .0036(2) .0019(2) -.0053(3)
C21 .0214(4) .0273(4) .0264(4) .0056(3) .0068(3) -.0025(3)
C3 .0151(3) .0217(4) .0205(3) .0011(3) .0012(2) -.0034(3)

loop_
_atom_type_symbol
_atom_type_scat_dispersion_real
_atom_type_scat_dispersion_imag
_atom_type_scat_source
C .002 .002 'Int Tables Vol IV Tables 2.2B and 2.3.1'
H 0 0 'Int Tables Vol IV Tables 2.2B and 2.3.1'
O .008 .006 'Int Tables Vol IV Tables 2.2B and 2.3.1'

loop_
_geom_angle_atom_site_label_1
_geom_angle_atom_site_label_2
_geom_angle_atom_site_label_3
_geom_angle_site_symmetry_3
_geom_angle
C11 C1 C2 . 119.93(8)
C11 C1 C3 3 120.15(8)
C2 C1 C3 3 119.92(7)
C1 C11 C12 . 179.39(11)
C11 C12 H12 . 179.1(11)
C1 C2 O2 . 115.83(7)
C1 C2 C3 . 119.71(8)
O2 C2 C3 . 124.45(8)
C2 O2 C21 . 116.92(7)
O2 C21 H21a . 104.9(8)
O2 C21 H21b . 110.7(8)
O2 C21 H21c . 112.1(9)
H21a C21 H21b . 109.4(12)
H21a C21 H21c . 110.0(11)
H21b C21 H21c . 109.6(11)
C2 C3 H3 . 120.8(7)
C2 C3 C1 3 120.36(8)
H3 C3 C1 3 118.9(7)

loop_
_geom_bond_atom_site_label_1
_geom_bond_atom_site_label_2
_geom_bond_site_symmetry_1
_geom_bond_site_symmetry_2
_geom_bond_distance
_geom_bond_publ_flag
C1 C11 . . 1.4377(11) ?
C1 C2 . . 1.4063(13) ?
C1 C3 . 3 1.4031(12) ?
C11 C12 . . 1.1941(12) ?
C12 H12 . . .940(14) ?
C2 O2 . . 1.3638(11) ?
C2 C3 . . 1.3914(11) ?
O2 C21 . . 1.4331(13) ?
C21 H21a . . .991(15) ?
C21 H21b . . .985(13) ?
C21 H21c . . .979(14) ?
C3 H3 . . .974(14) ?

loop_
_geom_hbond_atom_site_label_D
_geom_hbond_atom_site_label_H
_geom_hbond_atom_site_label_A
_geom_hbond_site_symmetry_A
_geom_hbond_distance_DH
_geom_hbond_distance_HA
_geom_hbond_distance_DA
_geom_hbond_angle_DHA
_geom_hbond_publ_flag
C12 H12 O2 2_655 0.940(10) 2.390(10) 3.2270(10) 148.0(10) yes
